data_2210591
loop_
_publ_author_name
'Hong-Jun Deng'
'Xin-Hua Li'

_publ_section_title
;
 Poly[[tetraaquabis(\m~5~-1-carboxybenzene-3,5-dicarboxylato)dilead(II)]
 monohydrate]
;
_journal_coeditor_code FI2007
_journal_issue 10
_journal_name_full 'Acta Crystallographica Section E'
_journal_page_first m2467
_journal_page_last m2469
_journal_paper_doi 10.1107/S1600536806034829
_journal_volume 62
_journal_year 2006
_chemical_formula_iupac '[Pb (C9 H4 O6) (H2 O)2], 0.5(H2 O)'
_chemical_formula_moiety 'C9 H3 O8 Pb, 0.5(H2 O1)'
_chemical_formula_sum 'C9 H4 O8.5 Pb'
_chemical_formula_weight 455.32
_chemical_name_systematic
;
Poly[[tetraaquabis(\m~5~-1-carboxybenzene-3,5-dicarboxylato)dilead(II)]
monohydrate]
;
_space_group_IT_number 2
_symmetry_cell_setting triclinic
_symmetry_space_group_name_Hall '-P 1'
_symmetry_space_group_name_H-M 'P -1'
_atom_sites_solution_hydrogens geom
_atom_sites_solution_primary direct
_atom_sites_solution_secondary difmap
_audit_creation_method SHELXL-97
_cell_angle_alpha 94.694(10)
_cell_angle_beta 105.165(10)
_cell_angle_gamma 108.024(9)
_cell_formula_units_Z 2
_cell_length_a 7.4106(6)
_cell_length_b 8.2178(7)
_cell_length_c 10.1424(9)
_cell_measurement_reflns_used 3941
_cell_measurement_temperature 298(2)
_cell_measurement_theta_max 25.1
_cell_measurement_theta_min 2.1
_cell_volume 557.91(10)
_computing_cell_refinement 'SAINT (Bruker, 2002)'
_computing_data_collection 'SMART (Bruker, 2002)'
_computing_data_reduction SAINT
_computing_molecular_graphics 'XP (Bruker, 2002)'
_computing_publication_material SHELXL97
_computing_structure_refinement 'SHELXL97 (Sheldrick, 1997)'
_computing_structure_solution 'SHELXS97 (Sheldrick, 1997)'
_diffrn_ambient_temperature 298(2)
_diffrn_measured_fraction_theta_full 0.987
_diffrn_measured_fraction_theta_max 0.987
_diffrn_measurement_device_type 'Bruker APEX area-detector'
_diffrn_measurement_method \w
_diffrn_radiation_monochromator graphite
_diffrn_radiation_source 'fine-focus sealed tube'
_diffrn_radiation_type MoK\a
_diffrn_radiation_wavelength 0.71073
_diffrn_reflns_av_R_equivalents 0.0304
_diffrn_reflns_av_sigmaI/netI 0.0460
_diffrn_reflns_limit_h_max 8
_diffrn_reflns_limit_h_min -8
_diffrn_reflns_limit_k_max 9
_diffrn_reflns_limit_k_min -9
_diffrn_reflns_limit_l_max 12
_diffrn_reflns_limit_l_min -12
_diffrn_reflns_number 3941
_diffrn_reflns_theta_full 25.10
_diffrn_reflns_theta_max 25.10
_diffrn_reflns_theta_min 2.11
_diffrn_standards_number 0
_exptl_absorpt_coefficient_mu 15.157
_exptl_absorpt_correction_T_max 0.465
_exptl_absorpt_correction_T_min 0.344
_exptl_absorpt_correction_type numerical
_exptl_absorpt_process_details '(SADABS; Bruker, 2002)'
_exptl_crystal_colour colourless
_exptl_crystal_density_diffrn 2.710
_exptl_crystal_density_method 'not measured'
_exptl_crystal_description prism
_exptl_crystal_F_000 416
_exptl_crystal_size_max 0.10
_exptl_crystal_size_mid 0.06
_exptl_crystal_size_min 0.05
_refine_diff_density_max 1.481
_refine_diff_density_min -1.574
_refine_ls_extinction_coef 0.0066(8)
_refine_ls_extinction_expression Fc^*^=kFc[1+0.001xFc^2^\l^3^/sin(2\q)]^-1/4^
_refine_ls_extinction_method SHELXL97
_refine_ls_goodness_of_fit_ref 1.290
_refine_ls_hydrogen_treatment constr
_refine_ls_matrix_type full
_refine_ls_number_parameters 171
_refine_ls_number_reflns 1949
_refine_ls_number_restraints 0
_refine_ls_restrained_S_all 1.290
_refine_ls_R_factor_all 0.0356
_refine_ls_R_factor_gt 0.0342
_refine_ls_shift/su_max 0.000
_refine_ls_shift/su_mean 0.000
_refine_ls_structure_factor_coef Fsqd
_refine_ls_weighting_details 'calc w=1/[\s^2^(Fo^2^)+(0.017P)^2^+3.5615P] where P=(Fo^2^+2Fc^2^)/3'
_refine_ls_weighting_scheme calc
_refine_ls_wR_factor_gt 0.0829
_refine_ls_wR_factor_ref 0.0834
_reflns_number_gt 1896
_reflns_number_total 1949
_reflns_threshold_expression I>2\s(I)
_cod_depositor_comments
;

2017-07-23
Z value and formula fixed to values more according to usual
chemical conventions.                 miguel
;
_cod_original_formula_sum 'C18 H8 O17 Pb2'
_cod_original_formula_weight 910.64
_cod_original_formula_moiety 'C18 H6 O16 Pb2, H2 O1'
_cod_original_formula_iupac '[Pb2 (C9 H4 O6)2 (H2 O)4], H2 O1'
_cod_original_formula_units_Z 1
_cod_data_source_file fi2007.cif
_cod_data_source_block I
_cod_database_code 2210591
_cod_database_fobs_code 2210591

loop_
_symmetry_equiv_pos_as_xyz
'x, y, z'
'-x, -y, -z'

loop_
_atom_site_type_symbol
_atom_site_label
_atom_site_fract_x
_atom_site_fract_y
_atom_site_fract_z
_atom_site_U_iso_or_equiv
_atom_site_adp_type
_atom_site_calc_flag
_atom_site_refinement_flags
_atom_site_occupancy
Pb Pb1 0.70091(4) 0.45634(4) -0.12785(3) 0.02240(18) Uani d . 1
O O1 0.9834(9) 0.6611(8) 0.0888(6) 0.0265(14) Uani d . 1
O O2 0.6848(9) 0.5816(9) 0.1154(7) 0.0340(16) Uani d . 1
O O3 0.7055(9) 0.4877(8) 0.6098(6) 0.0269(14) Uani d . 1
O O4 0.9609(9) 0.6582(9) 0.7797(6) 0.0314(15) Uani d . 1
O O5 1.4613(9) 1.1493(8) 0.6875(6) 0.0303(15) Uani d . 1
O O6 1.4330(9) 1.1921(8) 0.4689(6) 0.0242(13) Uani d . 1
H H6 1.5024 1.2924 0.5062 0.036 Uiso calc R 1
O O7 0.6194(13) 0.7439(12) -0.1690(9) 0.058(2) Uani d . 1
O O8 0.6499(12) 0.1893(11) 0.0394(8) 0.0492(19) Uani d . 1
O O9 0.0000 1.0000 1.0000 0.149(10) Uani d S 1
C C1 0.8657(12) 0.6497(11) 0.1615(8) 0.0179(16) Uani d . 1
C C2 0.9582(11) 0.7249(10) 0.3147(8) 0.0165(16) Uani d . 1
C C3 0.8724(12) 0.6410(10) 0.4099(8) 0.0156(16) Uani d . 1
H H3 0.7566 0.5442 0.3777 0.019 Uiso calc R 1
C C4 0.9578(11) 0.7005(10) 0.5501(8) 0.0158(16) Uani d . 1
C C5 1.1266(12) 0.8502(10) 0.5991(9) 0.0194(17) Uani d . 1
H H5 1.1855 0.8904 0.6940 0.023 Uiso calc R 1
C C6 1.2063(11) 0.9390(10) 0.5042(9) 0.0181(17) Uani d . 1
C C7 1.1250(12) 0.8734(10) 0.3636(8) 0.0173(16) Uani d . 1
H H7 1.1830 0.9298 0.3013 0.021 Uiso calc R 1
C C8 0.8692(12) 0.6089(11) 0.6529(9) 0.0182(17) Uani d . 1
C C9 1.3794(11) 1.1022(10) 0.5636(8) 0.0164(16) Uani d . 1

loop_
_atom_site_aniso_label
_atom_site_aniso_U_11
_atom_site_aniso_U_22
_atom_site_aniso_U_33
_atom_site_aniso_U_12
_atom_site_aniso_U_13
_atom_site_aniso_U_23
Pb1 0.0235(2) 0.0264(2) 0.0104(2) 0.00136(14) 0.00281(13) 0.00240(13)
O1 0.027(3) 0.037(4) 0.011(3) 0.004(3) 0.006(2) 0.004(2)
O2 0.022(3) 0.048(4) 0.020(3) 0.001(3) 0.002(3) -0.005(3)
O3 0.026(3) 0.024(3) 0.017(3) -0.007(3) 0.003(3) 0.005(2)
O4 0.030(3) 0.040(4) 0.013(3) -0.003(3) 0.005(3) 0.008(3)
O5 0.032(3) 0.029(3) 0.016(3) -0.006(3) 0.003(3) 0.004(3)
O6 0.026(3) 0.021(3) 0.018(3) -0.002(3) 0.005(3) 0.005(2)
O7 0.061(5) 0.073(6) 0.058(6) 0.035(5) 0.033(5) 0.026(5)
O8 0.050(5) 0.054(5) 0.041(5) 0.017(4) 0.010(4) 0.011(4)
O9 0.27(3) 0.045(9) 0.102(15) 0.031(14) 0.042(18) 0.020(9)
C1 0.017(4) 0.022(4) 0.010(4) 0.005(3) 0.000(3) 0.002(3)
C2 0.016(4) 0.022(4) 0.007(4) 0.006(3) -0.002(3) 0.001(3)
C3 0.017(4) 0.015(4) 0.011(4) 0.004(3) 0.001(3) 0.001(3)
C4 0.017(4) 0.017(4) 0.011(4) 0.003(3) 0.001(3) 0.006(3)
C5 0.022(4) 0.018(4) 0.014(4) 0.004(3) 0.000(3) 0.003(3)
C6 0.015(4) 0.018(4) 0.019(4) 0.002(3) 0.005(3) 0.003(3)
C7 0.022(4) 0.020(4) 0.010(4) 0.006(3) 0.005(3) 0.004(3)
C8 0.021(4) 0.020(4) 0.020(5) 0.011(3) 0.011(3) 0.010(3)
C9 0.011(4) 0.016(4) 0.015(4) 0.000(3) 0.000(3) -0.002(3)

loop_
_atom_type_symbol
_atom_type_description
_atom_type_scat_dispersion_real
_atom_type_scat_dispersion_imag
_atom_type_scat_source
C C 0.0033 0.0016 'International Tables Vol C Tables 4.2.6.8 and 6.1.1.4'
H H 0.0000 0.0000 'International Tables Vol C Tables 4.2.6.8 and 6.1.1.4'
O O 0.0106 0.0060 'International Tables Vol C Tables 4.2.6.8 and 6.1.1.4'
Pb Pb -3.3944 10.1111 'International Tables Vol C Tables 4.2.6.8 and 6.1.1.4'

loop_
_geom_angle_atom_site_label_1
_geom_angle_atom_site_label_2
_geom_angle_atom_site_label_3
_geom_angle_site_symmetry_1
_geom_angle_site_symmetry_3
_geom_angle
_geom_angle_publ_flag
O4 Pb1 O1 1_554 . 73.32(19) no
O4 Pb1 O2 1_554 . 115.5(2) no
O1 Pb1 O2 . . 49.49(18) no
O4 Pb1 O7 1_554 . 69.8(2) no
O1 Pb1 O7 . . 83.5(3) no
O2 Pb1 O7 . . 76.0(2) no
O4 Pb1 O3 1_554 1_554 48.94(18) no
O1 Pb1 O3 . 1_554 122.19(18) no
O2 Pb1 O3 . 1_554 150.9(2) no
O7 Pb1 O3 . 1_554 75.2(2) no
O4 Pb1 O1 1_554 2_765 72.2(2) no
O1 Pb1 O1 . 2_765 72.9(2) no
O2 Pb1 O1 . 2_765 109.43(19) no
O7 Pb1 O1 . 2_765 139.6(2) no
O3 Pb1 O1 1_554 2_765 89.96(19) no
O4 Pb1 O5 1_554 1_444 113.70(19) no
O1 Pb1 O5 . 1_444 158.2(2) no
O2 Pb1 O5 . 1_444 130.57(19) no
O7 Pb1 O5 . 1_444 118.3(3) no
O3 Pb1 O5 1_554 1_444 68.86(18) no
O1 Pb1 O5 2_765 1_444 89.26(19) no
O4 Pb1 O2 1_554 2_665 137.2(2) no
O1 Pb1 O2 . 2_665 113.42(18) no
O2 Pb1 O2 . 2_665 65.1(2) no
O7 Pb1 O2 . 2_665 69.3(2) no
O3 Pb1 O2 1_554 2_665 107.94(19) no
O1 Pb1 O2 2_765 2_665 150.5(2) no
O5 Pb1 O2 1_444 2_665 76.27(19) no
O4 Pb1 O8 1_554 . 142.0(2) no
O1 Pb1 O8 . . 87.6(2) no
O2 Pb1 O8 . . 69.9(2) no
O7 Pb1 O8 . . 141.6(2) no
O3 Pb1 O8 1_554 . 138.6(2) no
O1 Pb1 O8 2_765 . 70.9(2) no
O5 Pb1 O8 1_444 . 74.4(2) no
O2 Pb1 O8 2_665 . 80.4(2) no
O4 Pb1 C1 1_554 . 96.0(2) n
O1 Pb1 C1 . . 25.3(2) n
O2 Pb1 C1 . . 24.3(2) n
O7 Pb1 C1 . . 80.6(3) n
O3 Pb1 C1 1_554 . 142.6(2) n
O1 Pb1 C1 2_765 . 90.3(2) n
O5 Pb1 C1 1_444 . 148.5(2) n
O2 Pb1 C1 2_665 . 89.17(19) n
O8 Pb1 C1 . . 75.7(2) n
O4 Pb1 C8 1_554 1_554 24.4(2) n
O1 Pb1 C8 . 1_554 97.6(2) n
O2 Pb1 C8 . 1_554 135.3(2) n
O7 Pb1 C8 . 1_554 70.0(2) n
O3 Pb1 C8 1_554 1_554 24.6(2) n
O1 Pb1 C8 2_765 1_554 80.9(2) n
O5 Pb1 C8 1_444 1_554 91.6(2) n
O2 Pb1 C8 2_665 1_554 124.4(2) n
O8 Pb1 C8 . 1_554 148.4(2) n
C1 Pb1 C8 . 1_554 119.3(2) n
O4 Pb1 Pb1 1_554 2_765 68.33(15) n
O1 Pb1 Pb1 . 2_765 37.47(14) n
O2 Pb1 Pb1 . 2_765 79.49(14) n
O7 Pb1 Pb1 . 2_765 114.5(2) n
O3 Pb1 Pb1 1_554 2_765 108.83(13) n
O1 Pb1 Pb1 2_765 2_765 35.45(12) n
O5 Pb1 Pb1 1_444 2_765 123.72(15) n
O2 Pb1 Pb1 2_665 2_765 142.65(13) n
O8 Pb1 Pb1 . 2_765 76.48(16) n
C1 Pb1 Pb1 . 2_765 56.96(15) n
C8 Pb1 Pb1 1_554 2_765 88.85(16) n
C1 O1 Pb1 . . 92.8(5) n
C1 O1 Pb1 . 2_765 128.1(5) n
Pb1 O1 Pb1 . 2_765 107.1(2) n
C1 O2 Pb1 . . 92.8(5) n
C1 O2 Pb1 . 2_665 151.1(6) n
Pb1 O2 Pb1 . 2_665 114.9(2) n
C8 O3 Pb1 . 1_556 91.3(5) n
C8 O4 Pb1 . 1_556 97.9(5) n
C9 O5 Pb1 . 1_666 138.3(5) n
C9 O6 H6 . . 109.5 n
O2 C1 O1 . . 124.1(8) n
O2 C1 C2 . . 118.9(7) n
O1 C1 C2 . . 117.1(7) n
O2 C1 Pb1 . . 62.8(4) n
O1 C1 Pb1 . . 61.8(4) n
C2 C1 Pb1 . . 171.4(6) n
C7 C2 C3 . . 119.1(7) n
C7 C2 C1 . . 121.9(7) n
C3 C2 C1 . . 119.0(7) n
C4 C3 C2 . . 120.7(7) n
C4 C3 H3 . . 119.7 n
C2 C3 H3 . . 119.7 n
C3 C4 C5 . . 120.0(7) n
C3 C4 C8 . . 121.0(7) n
C5 C4 C8 . . 119.0(7) n
C4 C5 C6 . . 119.4(8) n
C4 C5 H5 . . 120.3 n
C6 C5 H5 . . 120.3 n
C7 C6 C5 . . 120.1(7) n
C7 C6 C9 . . 123.5(7) n
C5 C6 C9 . . 116.4(7) n
C2 C7 C6 . . 120.6(7) n
C2 C7 H7 . . 119.7 n
C6 C7 H7 . . 119.7 n
O3 C8 O4 . . 121.8(8) n
O3 C8 C4 . . 119.3(8) n
O4 C8 C4 . . 118.9(7) n
O3 C8 Pb1 . 1_556 64.1(5) n
O4 C8 Pb1 . 1_556 57.7(4) n
C4 C8 Pb1 . 1_556 175.1(6) n
O5 C9 O6 . . 123.6(7) n
O5 C9 C6 . . 122.7(8) n
O6 C9 C6 . . 113.7(7) n

loop_
_geom_bond_atom_site_label_1
_geom_bond_atom_site_label_2
_geom_bond_site_symmetry_2
_geom_bond_distance
_geom_bond_publ_flag
Pb1 O4 1_554 2.562(6) yes
Pb1 O1 . 2.617(6) yes
Pb1 O2 . 2.641(6) yes
Pb1 O7 . 2.652(9) yes
Pb1 O3 1_554 2.702(6) yes
Pb1 O1 2_765 2.745(6) yes
Pb1 O5 1_444 2.782(6) yes
Pb1 O2 2_665 2.815(6) yes
Pb1 O8 . 2.875(8) yes
Pb1 C1 . 2.965(8) n
Pb1 C8 1_554 3.002(8) n
O1 C1 . 1.270(10) n
O1 Pb1 2_765 2.745(6) n
O2 C1 . 1.223(10) n
O2 Pb1 2_665 2.815(6) n
O3 C8 . 1.248(11) n
O3 Pb1 1_556 2.702(6) n
O4 C8 . 1.252(11) n
O4 Pb1 1_556 2.562(6) n
O5 C9 . 1.214(10) n
O5 Pb1 1_666 2.782(6) n
O6 C9 . 1.326(10) n
O6 H6 . 0.8200 n
C1 C2 . 1.512(11) n
C2 C7 . 1.382(11) n
C2 C3 . 1.404(12) n
C3 C4 . 1.373(11) n
C3 H3 . 0.9300 n
C4 C5 . 1.395(11) n
C4 C8 . 1.505(11) n
C5 C6 . 1.398(12) n
C5 H5 . 0.9300 n
C6 C7 . 1.383(11) n
C6 C9 . 1.485(10) n
C7 H7 . 0.9300 n
C8 Pb1 1_556 3.002(8) n

loop_
_geom_hbond_atom_site_label_D
_geom_hbond_atom_site_label_H
_geom_hbond_atom_site_label_A
_geom_hbond_site_symmetry_A
_geom_hbond_distance_DH
_geom_hbond_distance_HA
_geom_hbond_distance_DA
_geom_hbond_angle_DHA
O6 H6 O3 1_665 0.82 1.83 2.629(8) 164

loop_
_geom_torsion_atom_site_label_1
_geom_torsion_atom_site_label_2
_geom_torsion_atom_site_label_3
_geom_torsion_atom_site_label_4
_geom_torsion_site_symmetry_1
_geom_torsion_site_symmetry_4
_geom_torsion
_geom_torsion_publ_flag
O4 Pb1 O1 C1 1_554 . 152.6(5) n
O2 Pb1 O1 C1 . . 4.7(5) n
O7 Pb1 O1 C1 . . 81.8(5) n
O3 Pb1 O1 C1 1_554 . 149.8(5) n
O1 Pb1 O1 C1 2_765 . -131.4(6) n
O5 Pb1 O1 C1 1_444 . -95.0(7) n
O2 Pb1 O1 C1 2_665 . 17.8(5) n
O8 Pb1 O1 C1 . . -60.7(5) n
C8 Pb1 O1 C1 1_554 . 150.6(5) n
Pb1 Pb1 O1 C1 2_765 . -131.4(6) n
O4 Pb1 O1 Pb1 1_554 2_765 -76.0(2) n
O2 Pb1 O1 Pb1 . 2_765 136.1(3) n
O7 Pb1 O1 Pb1 . 2_765 -146.8(3) n
O3 Pb1 O1 Pb1 1_554 2_765 -78.8(3) n
O1 Pb1 O1 Pb1 2_765 2_765 0.0 n
O5 Pb1 O1 Pb1 1_444 2_765 36.4(6) n
O2 Pb1 O1 Pb1 2_665 2_765 149.2(2) n
O8 Pb1 O1 Pb1 . 2_765 70.7(2) n
C1 Pb1 O1 Pb1 . 2_765 131.4(6) n
C8 Pb1 O1 Pb1 1_554 2_765 -78.0(2) n
O4 Pb1 O2 C1 1_554 . -39.1(6) n
O1 Pb1 O2 C1 . . -4.8(5) n
O7 Pb1 O2 C1 . . -98.2(6) n
O3 Pb1 O2 C1 1_554 . -89.4(6) n
O1 Pb1 O2 C1 2_765 . 39.9(6) n
O5 Pb1 O2 C1 1_444 . 146.4(5) n
O2 Pb1 O2 C1 2_665 . -171.6(7) n
O8 Pb1 O2 C1 . . 99.9(6) n
C8 Pb1 O2 C1 1_554 . -56.9(6) n
Pb1 Pb1 O2 C1 2_765 . 20.6(5) n
O4 Pb1 O2 Pb1 1_554 2_665 132.5(3) n
O1 Pb1 O2 Pb1 . 2_665 166.7(4) n
O7 Pb1 O2 Pb1 . 2_665 73.4(3) n
O3 Pb1 O2 Pb1 1_554 2_665 82.2(4) n
O1 Pb1 O2 Pb1 2_765 2_665 -148.6(2) n
O5 Pb1 O2 Pb1 1_444 2_665 -42.1(4) n
O2 Pb1 O2 Pb1 2_665 2_665 0.0 n
O8 Pb1 O2 Pb1 . 2_665 -88.5(3) n
C1 Pb1 O2 Pb1 . 2_665 171.6(7) n
C8 Pb1 O2 Pb1 1_554 2_665 114.7(3) n
Pb1 Pb1 O2 Pb1 2_765 2_665 -167.8(3) n
Pb1 O2 C1 O1 . . 9.2(9) n
Pb1 O2 C1 O1 2_665 . -154.9(8) n
Pb1 O2 C1 C2 . . -170.4(6) n
Pb1 O2 C1 C2 2_665 . 25.5(17) n
Pb1 O2 C1 Pb1 2_665 . -164.0(13) n
Pb1 O1 C1 O2 . . -9.3(9) n
Pb1 O1 C1 O2 2_765 . -123.6(8) n
Pb1 O1 C1 C2 . . 170.4(6) n
Pb1 O1 C1 C2 2_765 . 56.0(9) n
Pb1 O1 C1 Pb1 2_765 . -114.4(6) n
O4 Pb1 C1 O2 1_554 . 145.1(5) n
O1 Pb1 C1 O2 . . 171.4(9) n
O7 Pb1 C1 O2 . . 76.8(6) n
O3 Pb1 C1 O2 1_554 . 126.9(5) n
O1 Pb1 C1 O2 2_765 . -142.8(5) n
O5 Pb1 C1 O2 1_444 . -53.8(7) n
O2 Pb1 C1 O2 2_665 . 7.6(6) n
O8 Pb1 C1 O2 . . -72.7(5) n
C8 Pb1 C1 O2 1_554 . 137.5(5) n
Pb1 Pb1 C1 O2 2_765 . -155.6(6) n
O4 Pb1 C1 O1 1_554 . -26.3(5) n
O2 Pb1 C1 O1 . . -171.4(9) n
O7 Pb1 C1 O1 . . -94.6(5) n
O3 Pb1 C1 O1 1_554 . -44.5(6) n
O1 Pb1 C1 O1 2_765 . 45.8(5) n
O5 Pb1 C1 O1 1_444 . 134.8(5) n
O2 Pb1 C1 O1 2_665 . -163.7(5) n
O8 Pb1 C1 O1 . . 115.9(5) n
C8 Pb1 C1 O1 1_554 . -33.9(6) n
Pb1 Pb1 C1 O1 2_765 . 33.0(4) n
O4 Pb1 C1 C2 1_554 . -111(4) n
O1 Pb1 C1 C2 . . -85(4) n
O2 Pb1 C1 C2 . . 104(4) n
O7 Pb1 C1 C2 . . -179(4) n
O3 Pb1 C1 C2 1_554 . -129(4) n
O1 Pb1 C1 C2 2_765 . -39(4) n
O5 Pb1 C1 C2 1_444 . 50(4) n
O2 Pb1 C1 C2 2_665 . 111(4) n
O8 Pb1 C1 C2 . . 31(4) n
C8 Pb1 C1 C2 1_554 . -119(4) n
Pb1 Pb1 C1 C2 2_765 . -52(4) n
O2 C1 C2 C7 . . -144.8(8) n
O1 C1 C2 C7 . . 35.6(11) n
Pb1 C1 C2 C7 . . 116(4) n
O2 C1 C2 C3 . . 35.4(11) n
O1 C1 C2 C3 . . -144.2(8) n
Pb1 C1 C2 C3 . . -64(4) n
C7 C2 C3 C4 . . -3.0(12) n
C1 C2 C3 C4 . . 176.8(7) n
C2 C3 C4 C5 . . 2.8(12) n
C2 C3 C4 C8 . . -178.6(7) n
C3 C4 C5 C6 . . 0.5(12) n
C8 C4 C5 C6 . . -178.1(7) n
C4 C5 C6 C7 . . -3.6(12) n
C4 C5 C6 C9 . . 176.8(7) n
C3 C2 C7 C6 . . -0.1(12) n
C1 C2 C7 C6 . . -179.9(7) n
C5 C6 C7 C2 . . 3.4(12) n
C9 C6 C7 C2 . . -177.0(7) n
Pb1 O3 C8 O4 1_556 . 3.0(9) n
Pb1 O3 C8 C4 1_556 . -176.1(6) n
Pb1 O4 C8 O3 1_556 . -3.2(9) n
Pb1 O4 C8 C4 1_556 . 175.9(6) n
C3 C4 C8 O3 . . -7.0(12) n
C5 C4 C8 O3 . . 171.5(8) n
C3 C4 C8 O4 . . 173.9(8) n
C5 C4 C8 O4 . . -7.6(12) n
C3 C4 C8 Pb1 . 1_556 -141(6) n
C5 C4 C8 Pb1 . 1_556 38(7) n
Pb1 O5 C9 O6 1_666 . 20.8(13) n
Pb1 O5 C9 C6 1_666 . -158.1(6) n
C7 C6 C9 O5 . . -172.6(8) n
C5 C6 C9 O5 . . 7.0(12) n
C7 C6 C9 O6 . . 8.4(11) n
C5 C6 C9 O6 . . -172.0(7) n
